data_8103317
loop_
_publ_author_name
'Chun Chen'
'Jian-Fang Ma'

_publ_section_title
;
 Crystal structure of
 bis{aquabis[2-(1H-benzimidazol-2-yl)benzoato-k2N,O]hemi(m-1,10-bis(1,2,4-triazol-1-yl)decane-
 N:N')nickel(II)} --- water (1:4), Ni2(C14H24N6) (C14H9N2O2)4(H2O)2
 &#x00B7; 4H2O
;
_journal_issue 2
_journal_name_full 'Zeitschrift f\"ur Kristallographie - New Crystal Structures'
_journal_page_first 274
_journal_volume 227
_journal_year 2012
_chemical_formula_sum 'C35 H36 N7 Ni O7'
_chemical_formula_weight 725.42
_space_group_IT_number 15
_symmetry_space_group_name_Hall '-C 2yc'
_symmetry_space_group_name_H-M 'C 1 2/c 1'
_atom_sites_solution_hydrogens geom
_atom_sites_solution_primary direct
_atom_sites_solution_secondary difmap
_audit_creation_method SHELXL-97
_audit_update_record
;
2011-08-16 # Formatted by publCIF
;
_cell_angle_alpha 90.00
_cell_angle_beta 120.720(7)
_cell_angle_gamma 90.00
_cell_formula_units_Z 8
_cell_length_a 28.1346(14)
_cell_length_b 10.6395(3)
_cell_length_c 26.3965(14)
_cell_measurement_temperature 293(2)
_cell_volume 6792.7(7)
_computing_cell_refinement CrysAlis
_computing_data_collection 'CrysAlis (Oxford Diffraction, 2006)'
_computing_data_reduction CrysAlis
_computing_structure_refinement 'SHELXL-97 (Sheldrick, 2008)'
_computing_structure_solution 'SHELXL-97 (Sheldrick, 2008)'
_diffrn_ambient_temperature 293(2)
_diffrn_detector_area_resol_mean 10.0
_diffrn_measured_fraction_theta_full 0.995
_diffrn_measured_fraction_theta_max 0.858
_diffrn_measurement_device_type 'Oxford Diffraction Gemini R Ultra'
_diffrn_measurement_method '\w scan'
_diffrn_radiation_monochromator graphite
_diffrn_radiation_source 'fine-focus sealed tube'
_diffrn_radiation_type MoK\a
_diffrn_radiation_wavelength 0.71073
_diffrn_reflns_av_R_equivalents 0.0270
_diffrn_reflns_av_sigmaI/netI 0.0699
_diffrn_reflns_limit_h_max 38
_diffrn_reflns_limit_h_min -25
_diffrn_reflns_limit_k_max 14
_diffrn_reflns_limit_k_min -14
_diffrn_reflns_limit_l_max 24
_diffrn_reflns_limit_l_min -35
_diffrn_reflns_number 14994
_diffrn_reflns_theta_full 25.00
_diffrn_reflns_theta_max 29.11
_diffrn_reflns_theta_min 3.05
_exptl_absorpt_coefficient_mu 0.631
_exptl_absorpt_correction_T_max 0.9875
_exptl_absorpt_correction_T_min 0.9113
_exptl_crystal_colour green
_exptl_crystal_density_diffrn 1.421
_exptl_crystal_density_method 'not measured'
_exptl_crystal_description block
_exptl_crystal_F_000 3040
_exptl_crystal_size_max 0.15
_exptl_crystal_size_mid 0.15
_exptl_crystal_size_min 0.02
_refine_diff_density_max 0.577
_refine_diff_density_min -0.705
_refine_diff_density_rms 0.058
_refine_ls_extinction_method none
_refine_ls_goodness_of_fit_ref 0.954
_refine_ls_hydrogen_treatment constr
_refine_ls_matrix_type full
_refine_ls_number_parameters 466
_refine_ls_number_reflns 7833
_refine_ls_number_restraints 882
_refine_ls_restrained_S_all 1.028
_refine_ls_R_factor_all 0.0768
_refine_ls_R_factor_gt 0.0446
_refine_ls_shift/su_max 0.002
_refine_ls_shift/su_mean 0.000
_refine_ls_structure_factor_coef Fsqd
_refine_ls_weighting_details 'calc w=1/[\s^2^(Fo^2^)+(0.0602P)^2^+0.0000P] where P=(Fo^2^+2Fc^2^)/3'
_refine_ls_weighting_scheme calc
_refine_ls_wR_factor_gt 0.1109
_refine_ls_wR_factor_ref 0.1156
_reflns_number_gt 4614
_reflns_number_total 7833
_reflns_threshold_expression >2\s(I)
_cod_data_source_file 1267-3652.cff
_cod_data_source_block cc
_cod_original_cell_volume 6792.7(5)
_cod_original_sg_symbol_H-M 'C 2/c'
_cod_database_code 8103317

loop_
_symmetry_equiv_pos_as_xyz
'x, y, z'
'-x, y, -z+1/2'
'x+1/2, y+1/2, z'
'-x+1/2, y+1/2, -z+1/2'
'-x, -y, -z'
'x, -y, z-1/2'
'-x+1/2, -y+1/2, -z'
'x+1/2, -y+1/2, z-1/2'

loop_
_atom_site_label
_atom_site_type_symbol
_atom_site_fract_x
_atom_site_fract_y
_atom_site_fract_z
_atom_site_U_iso_or_equiv
_atom_site_adp_type
_atom_site_occupancy
_atom_site_symmetry_multiplicity
_atom_site_calc_flag
_atom_site_refinement_flags
Ni1 Ni 0.227388(14) 0.02234(3) 0.125805(15) 0.03271(12) Uani 1 1 d .
C1 C 0.13358(11) -0.1635(2) 0.04289(12) 0.0364(6) Uani 1 1 d U
C2 C 0.08796(12) -0.1011(3) 0.03821(13) 0.0468(7) Uani 1 1 d U
H2 H 0.0912 -0.0203 0.0531 0.056 Uiso 1 1 calc R
C3 C 0.03828(13) -0.1624(3) 0.01104(16) 0.0598(9) Uani 1 1 d U
H3 H 0.0074 -0.1220 0.0074 0.072 Uiso 1 1 calc R
C4 C 0.03257(14) -0.2838(3) -0.01134(16) 0.0640(9) Uani 1 1 d U
H4 H -0.0020 -0.3220 -0.0299 0.077 Uiso 1 1 calc R
C5 C 0.07694(13) -0.3475(3) -0.00641(15) 0.0570(8) Uani 1 1 d U
H5 H 0.0736 -0.4291 -0.0205 0.068 Uiso 1 1 calc R
C6 C 0.12719(12) -0.2846(3) 0.02054(13) 0.0414(6) Uani 1 1 d U
C7 C 0.21441(11) -0.2248(2) 0.06142(11) 0.0325(6) Uani 1 1 d U
C8 C 0.27384(11) -0.2388(2) 0.08328(11) 0.0333(6) Uani 1 1 d U
C9 C 0.29710(12) -0.3580(2) 0.10329(13) 0.0437(7) Uani 1 1 d U
H9 H 0.2747 -0.4235 0.1021 0.052 Uiso 1 1 calc R
C10 C 0.35189(13) -0.3803(3) 0.12442(15) 0.0561(8) Uani 1 1 d U
H10 H 0.3665 -0.4601 0.1377 0.067 Uiso 1 1 calc R
C11 C 0.38561(13) -0.2839(3) 0.12598(15) 0.0563(8) Uani 1 1 d U
H11 H 0.4231 -0.2978 0.1411 0.068 Uiso 1 1 calc R
C12 C 0.36324(12) -0.1679(3) 0.10508(13) 0.0435(7) Uani 1 1 d U
H12 H 0.3860 -0.1040 0.1055 0.052 Uiso 1 1 calc R
C13 C 0.30779(11) -0.1423(2) 0.08326(12) 0.0334(6) Uani 1 1 d U
C14 C 0.28858(11) -0.0125(2) 0.05910(12) 0.0329(6) Uani 1 1 d U
C15 C 0.36688(13) -0.1865(3) 0.25793(15) 0.0511(8) Uani 1 1 d U
C16 C 0.42364(15) -0.2033(4) 0.29316(18) 0.0770(11) Uani 1 1 d U
H16 H 0.4388 -0.2733 0.3173 0.092 Uiso 1 1 calc R
C17 C 0.45624(15) -0.1103(4) 0.29025(18) 0.0805(12) Uani 1 1 d U
H17 H 0.4945 -0.1178 0.3130 0.097 Uiso 1 1 calc R
C18 C 0.43396(14) -0.0073(3) 0.25486(17) 0.0658(9) Uani 1 1 d U
H18 H 0.4576 0.0531 0.2543 0.079 Uiso 1 1 calc R
C19 C 0.37780(13) 0.0104(3) 0.21997(14) 0.0484(7) Uani 1 1 d U
H19 H 0.3631 0.0808 0.1960 0.058 Uiso 1 1 calc R
C20 C 0.34381(12) -0.0826(3) 0.22229(12) 0.0401(6) Uani 1 1 d U
C21 C 0.27570(12) -0.1993(2) 0.21056(12) 0.0382(6) Uani 1 1 d U
C22 C 0.22160(12) -0.2586(2) 0.19001(12) 0.0390(6) Uani 1 1 d U
C23 C 0.21835(13) -0.3880(3) 0.17935(13) 0.0484(7) Uani 1 1 d U
H23 H 0.2493 -0.4306 0.1844 0.058 Uiso 1 1 calc R
C24 C 0.17003(16) -0.4535(3) 0.16147(15) 0.0581(8) Uani 1 1 d U
H24 H 0.1683 -0.5391 0.1537 0.070 Uiso 1 1 calc R
C25 C 0.12480(15) -0.3921(3) 0.15516(15) 0.0601(8) Uani 1 1 d U
H25 H 0.0920 -0.4359 0.1425 0.072 Uiso 1 1 calc R
C26 C 0.12735(13) -0.2659(3) 0.16743(13) 0.0508(7) Uani 1 1 d U
H26 H 0.0967 -0.2261 0.1646 0.061 Uiso 1 1 calc R
C27 C 0.17531(12) -0.1963(3) 0.18409(12) 0.0397(6) Uani 1 1 d U
C28 C 0.17259(12) -0.0577(3) 0.19539(13) 0.0404(7) Uani 1 1 d U
C29 C 0.15486(13) 0.1659(3) 0.01037(15) 0.0503(8) Uani 1 1 d U
H29 H 0.1696 0.1224 -0.0090 0.060 Uiso 1 1 calc R
C30 C 0.13633(13) 0.2304(3) 0.07255(15) 0.0543(8) Uani 1 1 d U
H30 H 0.1371 0.2393 0.1080 0.065 Uiso 1 1 calc R
C31 C 0.08926(16) 0.3012(4) -0.07387(17) 0.0801(11) Uani 1 1 d U
H31A H 0.1094 0.2740 -0.0928 0.096 Uiso 1 1 calc R
H31B H 0.0893 0.3923 -0.0734 0.096 Uiso 1 1 calc R
C32 C 0.03190(18) 0.2555(5) -0.1081(2) 0.1273(17) Uani 1 1 d U
H32A H 0.0106 0.3093 -0.1420 0.153 Uiso 1 1 calc R
H32B H 0.0151 0.2581 -0.0839 0.153 Uiso 1 1 calc R
C33 C 0.03134(18) 0.1239(5) -0.1280(2) 0.179(2) Uani 1 1 d RU
C34 C 0.0219(5) 0.1503(12) -0.1876(5) 0.130(3) Uani 0.50 1 d PU
C34' C -0.0082(6) 0.0404(14) -0.1683(7) 0.164(3) Uani 0.50 1 d PU
C35 C 0.0004(9) 0.0275(12) -0.2327(6) 0.139(4) Uani 0.50 1 d PU
C35' C -0.0189(6) 0.0592(14) -0.2152(6) 0.135(3) Uani 0.50 1 d PU
N1 N 0.32310(11) -0.2583(2) 0.24985(11) 0.0528(7) Uani 1 1 d .
H1 H 0.3253 -0.3289 0.2668 0.063 Uiso 1 1 calc R
N2 N 0.28626(9) -0.09239(19) 0.19248(9) 0.0346(5) Uani 1 1 d .
N3 N 0.18897(9) -0.12783(19) 0.06920(9) 0.0311(5) Uani 1 1 d .
N4 N 0.17930(9) -0.3211(2) 0.03316(10) 0.0390(6) Uani 1 1 d .
H4A H 0.1878 -0.3923 0.0245 0.047 Uiso 1 1 calc R
N5 N 0.16883(9) 0.1474(2) 0.06522(11) 0.0409(6) Uani 1 1 d .
N6 N 0.10388(12) 0.2969(3) 0.02584(14) 0.0672(8) Uani 1 1 d .
N7 N 0.11700(11) 0.2544(2) -0.01369(12) 0.0541(7) Uani 1 1 d .
O1 O 0.29578(8) 0.02058(16) 0.01814(9) 0.0433(5) Uani 1 1 d .
O2 O 0.26975(8) 0.05911(16) 0.08249(8) 0.0383(5) Uani 1 1 d .
O1W O 0.26508(9) 0.18045(18) 0.18039(9) 0.0515(5) Uani 1 1 d .
O3 O 0.18547(8) 0.02227(17) 0.16996(9) 0.0429(5) Uani 1 1 d .
O2W O 0.34779(11) 0.3205(2) 0.18884(11) 0.0742(7) Uani 1 1 d .
O4 O 0.15543(10) -0.0272(2) 0.22882(11) 0.0622(6) Uani 1 1 d .
O3W O 0.28378(10) 0.32312(19) 0.06910(10) 0.0636(6) Uani 1 1 d .

loop_
_atom_site_aniso_label
_atom_site_aniso_U_11
_atom_site_aniso_U_22
_atom_site_aniso_U_33
_atom_site_aniso_U_23
_atom_site_aniso_U_13
_atom_site_aniso_U_12
Ni1 0.0409(2) 0.02538(17) 0.0355(2) -0.00105(15) 0.02211(17) 0.00181(15)
C1 0.0388(14) 0.0338(13) 0.0383(14) -0.0032(11) 0.0208(12) 0.0009(11)
C2 0.0435(15) 0.0411(14) 0.0549(16) -0.0047(13) 0.0244(13) 0.0051(13)
C3 0.0393(16) 0.0606(19) 0.077(2) -0.0061(17) 0.0274(16) 0.0058(15)
C4 0.0415(17) 0.065(2) 0.077(2) -0.0155(18) 0.0242(17) -0.0088(16)
C5 0.0500(17) 0.0513(17) 0.069(2) -0.0206(15) 0.0301(16) -0.0087(14)
C6 0.0423(15) 0.0400(14) 0.0473(15) -0.0075(12) 0.0269(13) -0.0028(12)
C7 0.0412(14) 0.0262(12) 0.0345(13) 0.0000(11) 0.0227(12) 0.0006(11)
C8 0.0402(14) 0.0293(12) 0.0359(13) -0.0021(11) 0.0234(12) 0.0016(11)
C9 0.0474(16) 0.0278(13) 0.0578(17) 0.0053(12) 0.0283(14) 0.0019(12)
C10 0.0517(18) 0.0351(15) 0.077(2) 0.0116(15) 0.0293(17) 0.0129(14)
C11 0.0411(16) 0.0444(16) 0.080(2) 0.0128(16) 0.0283(16) 0.0130(14)
C12 0.0401(15) 0.0360(14) 0.0559(17) 0.0048(13) 0.0255(14) 0.0016(12)
C13 0.0409(14) 0.0284(12) 0.0353(14) -0.0008(11) 0.0228(12) 0.0039(11)
C14 0.0339(13) 0.0293(12) 0.0362(14) -0.0017(11) 0.0185(12) -0.0010(11)
C15 0.0440(17) 0.0425(16) 0.0566(18) -0.0012(14) 0.0182(15) 0.0037(14)
C16 0.053(2) 0.064(2) 0.084(2) 0.0079(19) 0.0129(19) 0.0142(18)
C17 0.0426(19) 0.076(2) 0.093(3) -0.009(2) 0.0134(19) 0.0050(18)
C18 0.0447(18) 0.065(2) 0.084(2) -0.0146(18) 0.0301(18) -0.0076(16)
C19 0.0469(16) 0.0474(16) 0.0540(17) -0.0058(14) 0.0279(14) -0.0017(13)
C20 0.0394(15) 0.0392(14) 0.0416(15) -0.0046(12) 0.0205(13) 0.0029(12)
C21 0.0484(15) 0.0307(13) 0.0354(14) -0.0008(11) 0.0213(12) 0.0024(12)
C22 0.0517(16) 0.0339(13) 0.0349(13) -0.0009(11) 0.0246(12) -0.0062(12)
C23 0.0640(18) 0.0369(14) 0.0458(16) -0.0018(13) 0.0291(14) -0.0046(14)
C24 0.079(2) 0.0366(16) 0.0566(18) -0.0084(14) 0.0331(17) -0.0169(15)
C25 0.0660(19) 0.0534(18) 0.0583(18) -0.0078(15) 0.0299(16) -0.0254(16)
C26 0.0560(17) 0.0501(16) 0.0517(16) -0.0040(14) 0.0314(14) -0.0124(14)
C27 0.0510(16) 0.0370(14) 0.0335(14) -0.0022(12) 0.0232(13) -0.0098(13)
C28 0.0407(15) 0.0425(15) 0.0409(15) -0.0079(13) 0.0230(13) -0.0071(12)
C29 0.0512(17) 0.0508(17) 0.0529(18) 0.0043(14) 0.0294(15) 0.0081(14)
C30 0.061(2) 0.0432(16) 0.059(2) 0.0001(16) 0.0308(17) 0.0139(15)
C31 0.075(2) 0.083(2) 0.066(2) 0.022(2) 0.024(2) 0.009(2)
C32 0.118(3) 0.122(3) 0.100(3) 0.015(3) 0.025(3) -0.010(3)
C33 0.164(4) 0.146(4) 0.153(4) -0.008(3) 0.026(3) -0.015(3)
C34 0.129(4) 0.130(4) 0.107(4) 0.025(4) 0.044(4) -0.010(4)
C34' 0.149(5) 0.142(5) 0.140(5) -0.005(4) 0.030(4) -0.013(4)
C35 0.141(5) 0.127(5) 0.124(5) 0.002(4) 0.048(5) 0.011(5)
C35' 0.141(5) 0.135(5) 0.108(5) 0.029(4) 0.049(4) -0.016(4)
N1 0.0559(17) 0.0358(13) 0.0518(16) 0.0129(12) 0.0167(14) 0.0066(12)
N2 0.0398(13) 0.0319(12) 0.0326(12) -0.0010(10) 0.0190(11) 0.0009(10)
N3 0.0367(12) 0.0274(11) 0.0299(12) -0.0012(9) 0.0175(11) 0.0025(10)
N4 0.0443(14) 0.0298(11) 0.0503(15) -0.0096(11) 0.0294(13) -0.0023(11)
N5 0.0460(14) 0.0325(12) 0.0459(15) 0.0027(11) 0.0247(13) 0.0092(11)
N6 0.073(2) 0.0499(16) 0.073(2) 0.0047(16) 0.0334(18) 0.0235(15)
N7 0.0490(16) 0.0473(15) 0.0540(17) 0.0137(14) 0.0177(14) 0.0082(13)
O1 0.0669(14) 0.0309(9) 0.0468(12) 0.0033(9) 0.0397(11) 0.0053(9)
O2 0.0547(12) 0.0267(9) 0.0476(12) 0.0032(8) 0.0363(11) 0.0057(8)
O1W 0.0644(14) 0.0423(12) 0.0529(13) -0.0184(10) 0.0335(12) -0.0115(10)
O3 0.0546(12) 0.0334(9) 0.0564(12) -0.0029(9) 0.0396(11) -0.0026(9)
O2W 0.0889(18) 0.0602(15) 0.0824(18) -0.0032(13) 0.0501(16) -0.0108(13)
O4 0.0872(17) 0.0530(13) 0.0767(16) -0.0142(12) 0.0638(15) -0.0119(12)
O3W 0.0883(17) 0.0431(12) 0.0571(14) 0.0006(11) 0.0356(14) -0.0041(12)

loop_
_atom_type_symbol
_atom_type_description
_atom_type_scat_dispersion_real
_atom_type_scat_dispersion_imag
_atom_type_scat_source
C C 0.0033 0.0016 'International Tables Vol C Tables 4.2.6.8 and 6.1.1.4'
H H 0.0000 0.0000 'International Tables Vol C Tables 4.2.6.8 and 6.1.1.4'
N N 0.0061 0.0033 'International Tables Vol C Tables 4.2.6.8 and 6.1.1.4'
O O 0.0106 0.0060 'International Tables Vol C Tables 4.2.6.8 and 6.1.1.4'
Ni Ni 0.3393 1.1124 'International Tables Vol C Tables 4.2.6.8 and 6.1.1.4'

loop_
_geom_angle_atom_site_label_1
_geom_angle_atom_site_label_2
_geom_angle_atom_site_label_3
_geom_angle
_geom_angle_site_symmetry_1
_geom_angle_site_symmetry_3
O3 Ni1 O2 169.10(7) . .
O3 Ni1 N3 99.84(8) . .
O2 Ni1 N3 89.01(8) . .
O3 Ni1 N5 88.71(9) . .
O2 Ni1 N5 84.72(8) . .
N3 Ni1 N5 91.28(9) . .
O3 Ni1 N2 87.67(8) . .
O2 Ni1 N2 98.26(8) . .
N3 Ni1 N2 93.09(8) . .
N5 Ni1 N2 174.74(9) . .
O3 Ni1 O1W 81.13(8) . .
O2 Ni1 O1W 89.78(8) . .
N3 Ni1 O1W 177.59(8) . .
N5 Ni1 O1W 86.53(9) . .
N2 Ni1 O1W 89.14(8) . .
C6 C1 C2 119.4(3) . .
C6 C1 N3 109.4(2) . .
C2 C1 N3 131.1(2) . .
C3 C2 C1 117.8(3) . .
C3 C2 H2 121.1 . .
C1 C2 H2 121.1 . .
C2 C3 C4 122.0(3) . .
C2 C3 H3 119.0 . .
C4 C3 H3 119.0 . .
C5 C4 C3 121.1(3) . .
C5 C4 H4 119.4 . .
C3 C4 H4 119.4 . .
C4 C5 C6 116.9(3) . .
C4 C5 H5 121.6 . .
C6 C5 H5 121.6 . .
N4 C6 C5 131.7(3) . .
N4 C6 C1 105.5(2) . .
C5 C6 C1 122.8(3) . .
N3 C7 N4 111.9(2) . .
N3 C7 C8 127.7(2) . .
N4 C7 C8 120.2(2) . .
C13 C8 C9 118.4(2) . .
C13 C8 C7 124.3(2) . .
C9 C8 C7 117.3(2) . .
C10 C9 C8 121.6(3) . .
C10 C9 H9 119.2 . .
C8 C9 H9 119.2 . .
C9 C10 C11 119.8(3) . .
C9 C10 H10 120.1 . .
C11 C10 H10 120.1 . .
C12 C11 C10 119.3(3) . .
C12 C11 H11 120.3 . .
C10 C11 H11 120.3 . .
C11 C12 C13 122.2(3) . .
C11 C12 H12 118.9 . .
C13 C12 H12 118.9 . .
C12 C13 C8 118.6(2) . .
C12 C13 C14 116.2(2) . .
C8 C13 C14 125.2(2) . .
O1 C14 O2 123.4(2) . .
O1 C14 C13 116.4(2) . .
O2 C14 C13 120.0(2) . .
N1 C15 C20 105.6(3) . .
N1 C15 C16 131.8(3) . .
C20 C15 C16 122.6(3) . .
C17 C16 C15 116.1(3) . .
C17 C16 H16 121.9 . .
C15 C16 H16 121.9 . .
C18 C17 C16 121.9(3) . .
C18 C17 H17 119.1 . .
C16 C17 H17 119.1 . .
C17 C18 C19 122.4(3) . .
C17 C18 H18 118.8 . .
C19 C18 H18 118.8 . .
C18 C19 C20 116.8(3) . .
C18 C19 H19 121.6 . .
C20 C19 H19 121.6 . .
C15 C20 N2 109.3(2) . .
C15 C20 C19 120.2(3) . .
N2 C20 C19 130.5(3) . .
N2 C21 N1 111.1(2) . .
N2 C21 C22 128.0(2) . .
N1 C21 C22 120.8(2) . .
C23 C22 C27 118.9(3) . .
C23 C22 C21 116.5(3) . .
C27 C22 C21 124.5(2) . .
C24 C23 C22 121.2(3) . .
C24 C23 H23 119.4 . .
C22 C23 H23 119.4 . .
C25 C24 C23 119.7(3) . .
C25 C24 H24 120.1 . .
C23 C24 H24 120.1 . .
C24 C25 C26 120.4(3) . .
C24 C25 H25 119.8 . .
C26 C25 H25 119.8 . .
C25 C26 C27 121.1(3) . .
C25 C26 H26 119.4 . .
C27 C26 H26 119.4 . .
C22 C27 C26 118.6(3) . .
C22 C27 C28 125.3(2) . .
C26 C27 C28 116.1(3) . .
O4 C28 O3 121.9(3) . .
O4 C28 C27 118.0(3) . .
O3 C28 C27 120.0(3) . .
N5 C29 N7 110.7(3) . .
N5 C29 H29 124.7 . .
N7 C29 H29 124.7 . .
N6 C30 N5 114.6(3) . .
N6 C30 H30 122.7 . .
N5 C30 H30 122.7 . .
N7 C31 C32 111.4(3) . .
N7 C31 H31A 109.3 . .
C32 C31 H31A 109.3 . .
N7 C31 H31B 109.3 . .
C32 C31 H31B 109.3 . .
H31A C31 H31B 108.0 . .
C31 C32 C33 109.7(3) . .
C31 C32 H32A 109.7 . .
C33 C32 H32A 109.7 . .
C31 C32 H32B 109.7 . .
C33 C32 H32B 109.7 . .
H32A C32 H32B 108.2 . .
C34' C33 C34 70.8(8) . .
C34' C33 C32 136.6(7) . .
C34 C33 C32 99.2(5) . .
C35' C34 C33 94.4(9) . .
C35' C34 C35 34.4(9) . .
C33 C34 C35 114.4(9) . .
C35' C34 C34' 42.3(7) . .
C33 C34 C34' 52.1(7) . .
C35 C34 C34' 67.2(9) . .
C35' C34' C33 112.5(15) . .
C35' C34' C34 55.6(11) . .
C33 C34' C34 57.0(7) . .
C35' C34' C35 24.6(11) . .
C33 C34' C35 108.7(12) . .
C34 C34' C35 56.2(9) . .
C35 C35 C35' 141(3) 2_554 .
C35 C35 C34 122.6(14) 2_554 .
C35' C35 C34 56.8(13) . .
C35 C35 C35' 20.0(18) 2_554 2_554
C35' C35 C35' 144(2) . 2_554
C34 C35 C35' 105.6(12) . 2_554
C35 C35 C34' 171(3) 2_554 .
C35' C35 C34' 30.2(12) . .
C34 C35 C34' 56.6(7) . .
C35' C35 C34' 162.2(12) 2_554 .
C35 C35' C34' 125(2) . .
C35 C35' C34 88.8(18) . .
C34' C35' C34 82.1(13) . .
C35 C35' C35 19.1(16) . 2_554
C34' C35' C35 144.4(17) . 2_554
C34 C35' C35 92.9(12) . 2_554
C21 N1 C15 108.4(2) . .
C21 N1 H1 125.8 . .
C15 N1 H1 125.8 . .
C21 N2 C20 105.6(2) . .
C21 N2 Ni1 125.36(18) . .
C20 N2 Ni1 128.63(17) . .
C7 N3 C1 105.3(2) . .
C7 N3 Ni1 125.83(18) . .
C1 N3 Ni1 127.32(16) . .
C7 N4 C6 107.8(2) . .
C7 N4 H4A 126.1 . .
C6 N4 H4A 126.1 . .
C29 N5 C30 102.6(3) . .
C29 N5 Ni1 128.2(2) . .
C30 N5 Ni1 129.3(2) . .
C30 N6 N7 102.3(3) . .
C29 N7 N6 109.9(3) . .
C29 N7 C31 128.5(3) . .
N6 N7 C31 121.6(3) . .
C14 O2 Ni1 131.64(17) . .
C28 O3 Ni1 136.10(19) . .

loop_
_geom_bond_atom_site_label_1
_geom_bond_atom_site_label_2
_geom_bond_distance
_geom_bond_site_symmetry_2
Ni1 O3 2.0382(18) .
Ni1 O2 2.0672(18) .
Ni1 N3 2.074(2) .
Ni1 N5 2.086(2) .
Ni1 N2 2.086(2) .
Ni1 O1W 2.1141(19) .
C1 C6 1.390(4) .
C1 C2 1.394(4) .
C1 N3 1.396(3) .
C2 C3 1.368(4) .
C2 H2 0.9300 .
C3 C4 1.395(5) .
C3 H3 0.9300 .
C4 C5 1.367(4) .
C4 H4 0.9300 .
C5 C6 1.387(4) .
C5 H5 0.9300 .
C6 N4 1.382(3) .
C7 N3 1.330(3) .
C7 N4 1.352(3) .
C7 C8 1.471(4) .
C8 C13 1.402(4) .
C8 C9 1.401(4) .
C9 C10 1.366(4) .
C9 H9 0.9300 .
C10 C11 1.384(4) .
C10 H10 0.9300 .
C11 C12 1.367(4) .
C11 H11 0.9300 .
C12 C13 1.386(4) .
C12 H12 0.9300 .
C13 C14 1.502(4) .
C14 O1 1.248(3) .
C14 O2 1.256(3) .
C15 N1 1.371(4) .
C15 C20 1.379(4) .
C15 C16 1.389(4) .
C16 C17 1.378(5) .
C16 H16 0.9300 .
C17 C18 1.367(5) .
C17 H17 0.9300 .
C18 C19 1.376(4) .
C18 H18 0.9300 .
C19 C20 1.399(4) .
C19 H19 0.9300 .
C20 N2 1.396(3) .
C21 N2 1.325(3) .
C21 N1 1.355(4) .
C21 C22 1.472(4) .
C22 C23 1.398(4) .
C22 C27 1.397(4) .
C23 C24 1.379(4) .
C23 H23 0.9300 .
C24 C25 1.363(5) .
C24 H24 0.9300 .
C25 C26 1.375(4) .
C25 H25 0.9300 .
C26 C27 1.399(4) .
C26 H26 0.9300 .
C27 C28 1.515(4) .
C28 O4 1.246(3) .
C28 O3 1.246(3) .
C29 N5 1.307(4) .
C29 N7 1.317(4) .
C29 H29 0.9300 .
C30 N6 1.305(4) .
C30 N5 1.354(4) .
C30 H30 0.9300 .
C31 N7 1.454(4) .
C31 C32 1.472(5) .
C31 H31A 0.9700 .
C31 H31B 0.9700 .
C32 C33 1.4935 .
C32 H32A 0.9700 .
C32 H32B 0.9700 .
C33 C34' 1.395(15) .
C33 C34 1.483(12) .
C34 C35' 1.390(17) .
C34 C35 1.660(18) .
C34 C34' 1.669(19) .
C34' C35' 1.135(18) .
C34' C35 1.84(2) .
C35 C35 0.90(3) 2_554
C35 C35' 0.938(19) .
C35 C35' 1.73(2) 2_554
C35' C35 1.73(2) 2_554
N1 H1 0.8600 .
N4 H4A 0.8600 .
N6 N7 1.350(4) .

loop_
_geom_torsion_atom_site_label_1
_geom_torsion_atom_site_label_2
_geom_torsion_atom_site_label_3
_geom_torsion_atom_site_label_4
_geom_torsion
_geom_torsion_site_symmetry_1
_geom_torsion_site_symmetry_4
C6 C1 C2 C3 -0.5(4) . .
N3 C1 C2 C3 -177.9(3) . .
C1 C2 C3 C4 0.3(5) . .
C2 C3 C4 C5 0.7(6) . .
C3 C4 C5 C6 -1.4(6) . .
C4 C5 C6 N4 179.0(3) . .
C4 C5 C6 C1 1.2(5) . .
C2 C1 C6 N4 -178.5(3) . .
N3 C1 C6 N4 -0.6(3) . .
C2 C1 C6 C5 -0.2(5) . .
N3 C1 C6 C5 177.7(3) . .
N3 C7 C8 C13 -41.2(4) . .
N4 C7 C8 C13 143.8(3) . .
N3 C7 C8 C9 141.3(3) . .
N4 C7 C8 C9 -33.7(4) . .
C13 C8 C9 C10 2.4(4) . .
C7 C8 C9 C10 -180.0(3) . .
C8 C9 C10 C11 -0.5(5) . .
C9 C10 C11 C12 -1.4(5) . .
C10 C11 C12 C13 1.3(5) . .
C11 C12 C13 C8 0.6(4) . .
C11 C12 C13 C14 -177.1(3) . .
C9 C8 C13 C12 -2.4(4) . .
C7 C8 C13 C12 -179.9(3) . .
C9 C8 C13 C14 175.1(3) . .
C7 C8 C13 C14 -2.4(4) . .
C12 C13 C14 O1 57.9(3) . .
C8 C13 C14 O1 -119.7(3) . .
C12 C13 C14 O2 -117.8(3) . .
C8 C13 C14 O2 64.7(4) . .
N1 C15 C16 C17 180.0(4) . .
C20 C15 C16 C17 -0.6(6) . .
C15 C16 C17 C18 0.2(6) . .
C16 C17 C18 C19 0.0(6) . .
C17 C18 C19 C20 0.2(5) . .
N1 C15 C20 N2 -0.4(3) . .
C16 C15 C20 N2 -180.0(3) . .
N1 C15 C20 C19 -179.6(3) . .
C16 C15 C20 C19 0.8(5) . .
C18 C19 C20 C15 -0.6(4) . .
C18 C19 C20 N2 -179.6(3) . .
N2 C21 C22 C23 135.4(3) . .
N1 C21 C22 C23 -39.7(4) . .
N2 C21 C22 C27 -48.6(4) . .
N1 C21 C22 C27 136.4(3) . .
C27 C22 C23 C24 2.0(4) . .
C21 C22 C23 C24 178.3(3) . .
C22 C23 C24 C25 -1.4(5) . .
C23 C24 C25 C26 -1.0(5) . .
C24 C25 C26 C27 2.8(5) . .
C23 C22 C27 C26 -0.3(4) . .
C21 C22 C27 C26 -176.2(3) . .
C23 C22 C27 C28 178.5(3) . .
C21 C22 C27 C28 2.6(4) . .
C25 C26 C27 C22 -2.1(4) . .
C25 C26 C27 C28 179.0(3) . .
C22 C27 C28 O4 -128.5(3) . .
C26 C27 C28 O4 50.3(4) . .
C22 C27 C28 O3 53.9(4) . .
C26 C27 C28 O3 -127.3(3) . .
N7 C31 C32 C33 -79.8(3) . .
C31 C32 C33 C34' -166.7(12) . .
C31 C32 C33 C34 -95.0(6) . .
C34' C33 C34 C35' 2.3(12) . .
C32 C33 C34 C35' -134.0(9) . .
C34' C33 C34 C35 -26.8(13) . .
C32 C33 C34 C35 -163.0(10) . .
C32 C33 C34 C34' -136.3(8) . .
C34 C33 C34' C35' -3.0(16) . .
C32 C33 C34' C35' 80(2) . .
C32 C33 C34' C34 83.0(10) . .
C34 C33 C34' C35 23.0(10) . .
C32 C33 C34' C35 106.0(11) . .
C33 C34 C34' C35' 176.6(17) . .
C35 C34 C34' C35' -29.8(13) . .
C35' C34 C34' C33 -176.6(17) . .
C35 C34 C34' C33 153.6(12) . .
C35' C34 C34' C35 29.8(13) . .
C33 C34 C34' C35 -153.6(12) . .
C35' C34 C35 C35 133(4) . 2_554
C33 C34 C35 C35 -168(3) . 2_554
C34' C34 C35 C35 169(4) . 2_554
C33 C34 C35 C35' 59.0(18) . .
C34' C34 C35 C35' 36.3(15) . .
C35' C34 C35 C35' 145(2) . 2_554
C33 C34 C35 C35' -156.4(10) . 2_554
C34' C34 C35 C35' -179.1(12) . 2_554
C35' C34 C35 C34' -36.3(15) . .
C33 C34 C35 C34' 22.7(10) . .
C35' C34' C35 C35 -8(10) . 2_554
C33 C34' C35 C35 -111(12) . 2_554
C34 C34' C35 C35 -88(11) . 2_554
C33 C34' C35 C35' -103(3) . .
C34 C34' C35 C35' -80(3) . .
C35' C34' C35 C34 80(3) . .
C33 C34' C35 C34 -23.2(10) . .
C35' C34' C35 C35' 83(5) . 2_554
C33 C34' C35 C35' -20(5) . 2_554
C34 C34' C35 C35' 3(4) . 2_554
C35 C35 C35' C34' 178(3) 2_554 .
C34 C35 C35' C34' -79(2) . .
C35' C35 C35' C34' -149(2) 2_554 .
C35 C35 C35' C34 -102(4) 2_554 .
C35' C35 C35' C34 -70(3) 2_554 .
C34' C35 C35' C34 79(2) . .
C34 C35 C35' C35 102(4) . 2_554
C35' C35 C35' C35 32.6(13) 2_554 2_554
C34' C35 C35' C35 -178(3) . 2_554
C33 C34' C35' C35 86(3) . .
C34 C34' C35' C35 83(3) . .
C33 C34' C35' C34 3.0(16) . .
C35 C34' C35' C34 -83(3) . .
C33 C34' C35' C35 87(3) . 2_554
C34 C34' C35' C35 84(2) . 2_554
C35 C34' C35' C35 1.1(17) . 2_554
C33 C34 C35' C35 -128.5(15) . .
C34' C34 C35' C35 -126(2) . .
C33 C34 C35' C34' -2.7(14) . .
C35 C34 C35' C34' 126(2) . .
C33 C34 C35' C35 -147.2(8) . 2_554
C35 C34 C35' C35 -18.7(14) . 2_554
C34' C34 C35' C35 -144.5(17) . 2_554
N2 C21 N1 C15 0.0(3) . .
C22 C21 N1 C15 175.8(3) . .
C20 C15 N1 C21 0.3(3) . .
C16 C15 N1 C21 179.7(4) . .
N1 C21 N2 C20 -0.3(3) . .
C22 C21 N2 C20 -175.7(3) . .
N1 C21 N2 Ni1 173.29(17) . .
C22 C21 N2 Ni1 -2.1(4) . .
C15 C20 N2 C21 0.5(3) . .
C19 C20 N2 C21 179.5(3) . .
C15 C20 N2 Ni1 -172.9(2) . .
C19 C20 N2 Ni1 6.2(4) . .
O3 Ni1 N2 C21 53.5(2) . .
O2 Ni1 N2 C21 -135.7(2) . .
N3 Ni1 N2 C21 -46.2(2) . .
N5 Ni1 N2 C21 100.1(10) . .
O1W Ni1 N2 C21 134.7(2) . .
O3 Ni1 N2 C20 -134.4(2) . .
O2 Ni1 N2 C20 36.4(2) . .
N3 Ni1 N2 C20 125.9(2) . .
N5 Ni1 N2 C20 -87.8(10) . .
O1W Ni1 N2 C20 -53.2(2) . .
N4 C7 N3 C1 -1.4(3) . .
C8 C7 N3 C1 -176.7(2) . .
N4 C7 N3 Ni1 165.16(17) . .
C8 C7 N3 Ni1 -10.2(4) . .
C6 C1 N3 C7 1.2(3) . .
C2 C1 N3 C7 178.8(3) . .
C6 C1 N3 Ni1 -165.08(19) . .
C2 C1 N3 Ni1 12.5(4) . .
O3 Ni1 N3 C7 -128.9(2) . .
O2 Ni1 N3 C7 57.5(2) . .
N5 Ni1 N3 C7 142.2(2) . .
N2 Ni1 N3 C7 -40.8(2) . .
O1W Ni1 N3 C7 117.4(19) . .
O3 Ni1 N3 C1 34.7(2) . .
O2 Ni1 N3 C1 -138.9(2) . .
N5 Ni1 N3 C1 -54.2(2) . .
N2 Ni1 N3 C1 122.9(2) . .
O1W Ni1 N3 C1 -79(2) . .
N3 C7 N4 C6 1.1(3) . .
C8 C7 N4 C6 176.8(2) . .
C5 C6 N4 C7 -178.3(3) . .
C1 C6 N4 C7 -0.3(3) . .
N7 C29 N5 C30 0.5(3) . .
N7 C29 N5 Ni1 -178.81(19) . .
N6 C30 N5 C29 0.1(4) . .
N6 C30 N5 Ni1 179.5(2) . .
O3 Ni1 N5 C29 -155.1(3) . .
O2 Ni1 N5 C29 33.6(3) . .
N3 Ni1 N5 C29 -55.3(3) . .
N2 Ni1 N5 C29 158.3(9) . .
O1W Ni1 N5 C29 123.7(3) . .
O3 Ni1 N5 C30 25.7(3) . .
O2 Ni1 N5 C30 -145.6(3) . .
N3 Ni1 N5 C30 125.5(3) . .
N2 Ni1 N5 C30 -20.9(11) . .
O1W Ni1 N5 C30 -55.5(3) . .
N5 C30 N6 N7 -0.7(4) . .
N5 C29 N7 N6 -1.0(4) . .
N5 C29 N7 C31 -178.2(3) . .
C30 N6 N7 C29 1.0(4) . .
C30 N6 N7 C31 178.4(3) . .
C32 C31 N7 C29 105.6(5) . .
C32 C31 N7 N6 -71.3(5) . .
O1 C14 O2 Ni1 154.1(2) . .
C13 C14 O2 Ni1 -30.6(4) . .
O3 Ni1 O2 C14 -179.2(4) . .
N3 Ni1 O2 C14 -34.6(2) . .
N5 Ni1 O2 C14 -126.0(2) . .
N2 Ni1 O2 C14 58.3(2) . .
O1W Ni1 O2 C14 147.4(2) . .
O4 C28 O3 Ni1 165.9(2) . .
C27 C28 O3 Ni1 -16.6(4) . .
O2 Ni1 O3 C28 -167.1(4) . .
N3 Ni1 O3 C28 49.0(3) . .
N5 Ni1 O3 C28 140.0(3) . .
N2 Ni1 O3 C28 -43.8(3) . .
O1W Ni1 O3 C28 -133.3(3) . .
